data_2210903
loop_
_publ_author_name
'Yu, Chu-Yi'
'Gao, Hong-Yun'
'Qiao, Yan'

_publ_section_title
;
 [1-(2-Hydroxyethyl)imidazolidin-2-ylidene]malononitrile
;
_journal_coeditor_code BT2204
_journal_issue 11
_journal_name_full 'Acta Crystallographica Section E'
_journal_page_first o5114
_journal_page_last o5115
_journal_paper_doi 10.1107/S1600536806042437
_journal_volume 62
_journal_year 2006
_chemical_formula_iupac 'C8 H10 N4 O'
_chemical_formula_moiety 'C8 H10 N4 O'
_chemical_formula_sum 'C8 H10 N4 O'
_chemical_formula_weight 178.20
_chemical_name_systematic
;
[1-(2-Hydroxyethyl)imidazolidin-2-ylidene]malononitrile
;
_space_group_IT_number 14
_symmetry_cell_setting monoclinic
_symmetry_space_group_name_Hall '-P 2ybc'
_symmetry_space_group_name_H-M 'P 1 21/c 1'
_atom_sites_solution_hydrogens geom
_atom_sites_solution_primary direct
_atom_sites_solution_secondary difmap
_audit_creation_method SHELXL97
_cell_angle_alpha 90.00
_cell_angle_beta 93.301(6)
_cell_angle_gamma 90.00
_cell_formula_units_Z 4
_cell_length_a 7.549(2)
_cell_length_b 8.462(3)
_cell_length_c 13.788(4)
_cell_measurement_reflns_used 1018
_cell_measurement_temperature 293(2)
_cell_measurement_theta_max 22.42
_cell_measurement_theta_min 2.70
_cell_volume 879.3(5)
_computing_cell_refinement SMART
_computing_data_collection 'SMART (Bruker, 1997)'
_computing_data_reduction 'SAINT (Bruker, 1997)'
_computing_molecular_graphics 'SHELXTL (Bruker, 1997)'
_computing_publication_material SHELXTL
_computing_structure_refinement 'SHELXL97 (Sheldrick, 1997)'
_computing_structure_solution 'SHELXS97 (Sheldrick, 1997)'
_diffrn_ambient_temperature 293(2)
_diffrn_measured_fraction_theta_full 0.995
_diffrn_measured_fraction_theta_max 0.995
_diffrn_measurement_device_type 'Bruker SMART CCD area-detector'
_diffrn_measurement_method '\f and \w'
_diffrn_radiation_monochromator graphite
_diffrn_radiation_source 'fine-focus sealed tube'
_diffrn_radiation_type MoK\a
_diffrn_radiation_wavelength 0.71073
_diffrn_reflns_av_R_equivalents 0.0503
_diffrn_reflns_av_sigmaI/netI 0.0647
_diffrn_reflns_limit_h_max 9
_diffrn_reflns_limit_h_min -8
_diffrn_reflns_limit_k_max 10
_diffrn_reflns_limit_k_min -10
_diffrn_reflns_limit_l_max 17
_diffrn_reflns_limit_l_min -14
_diffrn_reflns_number 4826
_diffrn_reflns_theta_full 26.39
_diffrn_reflns_theta_max 26.39
_diffrn_reflns_theta_min 2.70
_exptl_absorpt_coefficient_mu 0.095
_exptl_absorpt_correction_T_max 0.9794
_exptl_absorpt_correction_T_min 0.9720
_exptl_absorpt_correction_type multi-scan
_exptl_absorpt_process_details '(SADABS; Bruker, 1997)'
_exptl_crystal_colour colourless
_exptl_crystal_density_diffrn 1.346
_exptl_crystal_density_method 'not measured'
_exptl_crystal_description Block
_exptl_crystal_F_000 376
_exptl_crystal_size_max 0.30
_exptl_crystal_size_mid 0.26
_exptl_crystal_size_min 0.22
_refine_diff_density_max 0.198
_refine_diff_density_min -0.183
_refine_ls_extinction_coef 0.029(5)
_refine_ls_extinction_expression Fc^*^=kFc[1+0.001xFc^2^\l^3^/sin(2\q)]^-1/4^
_refine_ls_extinction_method 'SHELXL97 (Sheldrick, 1997)'
_refine_ls_goodness_of_fit_ref 0.996
_refine_ls_hydrogen_treatment constr
_refine_ls_matrix_type full
_refine_ls_number_parameters 120
_refine_ls_number_reflns 1795
_refine_ls_number_restraints 0
_refine_ls_restrained_S_all 0.996
_refine_ls_R_factor_all 0.1069
_refine_ls_R_factor_gt 0.0471
_refine_ls_shift/su_max 0.002
_refine_ls_shift/su_mean 0.000
_refine_ls_structure_factor_coef Fsqd
_refine_ls_weighting_details 'calc w = 1/[\s^2^(Fo^2^)+(0.0598P)^2^] where P=(Fo^2^+2Fc^2^)/3'
_refine_ls_weighting_scheme calc
_refine_ls_wR_factor_gt 0.1055
_refine_ls_wR_factor_ref 0.1279
_reflns_number_gt 992
_reflns_number_total 1795
_reflns_threshold_expression I>2\s(I)
_cod_data_source_file bt2204.cif
_cod_data_source_block I
_cod_depositor_comments
;
The following automatic conversions were performed:
'_symmetry_cell_setting' value 'Monoclinic' changed to 'monoclinic'
according to '/home/saulius/struct/CIF-dictionaries/cif_core.dic'
dictionary named 'cif_core.dic' version 2.4.1 from 2010-06-29.

Automatic conversion script
Id: cif_fix_enum 1527 2010-12-29 10:47:43Z saulius 

The following automatic conversions were performed:

'_symmetry_cell_setting' value 'Monoclinic' changed to 'monoclinic'
according to /home/saulius/struct/CIF-dictionaries/cif_core.dic
dictionary named 'cif_core.dic' version 2.4.1 from 2010-06-29.

Automatic conversion script
Id: cif_fix_values 1715 2011-07-08 13:25:40Z adriana 
;
_cod_original_cell_volume 879.4(5)
_cod_original_sg_symbol_H-M 'P 21/c'
_cod_database_code 2210903
_cod_database_fobs_code 2210903

loop_
_symmetry_equiv_pos_as_xyz
'x, y, z'
'-x, y+1/2, -z+1/2'
'-x, -y, -z'
'x, -y-1/2, z-1/2'

loop_
_atom_site_type_symbol
_atom_site_label
_atom_site_fract_x
_atom_site_fract_y
_atom_site_fract_z
_atom_site_U_iso_or_equiv
_atom_site_adp_type
_atom_site_calc_flag
_atom_site_refinement_flags
_atom_site_occupancy
O O1 0.9007(2) 0.1271(2) 0.81008(11) 0.0586(6) Uani d . 1
H H1 0.9801 0.1434 0.7732 0.088 Uiso calc R 1
N N1 0.8072(2) 0.23511(19) 0.49038(12) 0.0446(5) Uani d . 1
H H1A 0.8561 0.2238 0.4360 0.054 Uiso calc R 1
N N2 0.6880(2) 0.16981(19) 0.62591(11) 0.0385(5) Uani d . 1
N N3 0.6190(3) -0.2803(3) 0.59464(17) 0.0743(7) Uani d . 1
N N4 0.8526(3) -0.0954(2) 0.33894(14) 0.0605(6) Uani d . 1
C C1 0.7449(3) 0.1160(2) 0.54180(14) 0.0344(5) Uani d . 1
C C2 0.7825(4) 0.3854(3) 0.53736(16) 0.0607(8) Uani d . 1
H H2A 0.6980 0.4506 0.4999 0.073 Uiso calc R 1
H H2B 0.8940 0.4421 0.5464 0.073 Uiso calc R 1
C C3 0.7126(4) 0.3402(3) 0.63287(16) 0.0598(8) Uani d . 1
H H3A 0.7969 0.3670 0.6861 0.072 Uiso calc R 1
H H3B 0.6010 0.3931 0.6426 0.072 Uiso calc R 1
C C4 0.6313(3) 0.0802(3) 0.70841(14) 0.0440(6) Uani d . 1
H H4A 0.5534 -0.0044 0.6850 0.053 Uiso calc R 1
H H4B 0.5637 0.1489 0.7488 0.053 Uiso calc R 1
C C5 0.7836(3) 0.0101(3) 0.76952(16) 0.0533(7) Uani d . 1
H H5A 0.7369 -0.0515 0.8216 0.064 Uiso calc R 1
H H5B 0.8495 -0.0609 0.7297 0.064 Uiso calc R 1
C C6 0.7408(3) -0.0414(2) 0.50744(14) 0.0367(5) Uani d . 1
C C7 0.6735(3) -0.1713(3) 0.55680(16) 0.0459(6) Uani d . 1
C C8 0.8033(3) -0.0717(2) 0.41508(16) 0.0419(6) Uani d . 1

loop_
_atom_site_aniso_label
_atom_site_aniso_U_11
_atom_site_aniso_U_22
_atom_site_aniso_U_33
_atom_site_aniso_U_12
_atom_site_aniso_U_13
_atom_site_aniso_U_23
O1 0.0630(13) 0.0767(13) 0.0367(9) -0.0052(9) 0.0099(8) -0.0122(8)
N1 0.0625(14) 0.0373(11) 0.0357(10) 0.0025(9) 0.0174(9) 0.0027(8)
N2 0.0521(13) 0.0341(10) 0.0303(10) 0.0027(9) 0.0104(8) -0.0006(8)
N3 0.110(2) 0.0456(13) 0.0689(15) -0.0090(13) 0.0217(14) 0.0032(11)
N4 0.0665(16) 0.0722(15) 0.0441(12) -0.0006(11) 0.0140(10) -0.0145(10)
C1 0.0357(14) 0.0388(13) 0.0288(11) 0.0034(9) 0.0019(9) 0.0028(9)
C2 0.093(2) 0.0416(14) 0.0494(16) -0.0083(14) 0.0171(14) -0.0029(11)
C3 0.094(2) 0.0388(15) 0.0489(15) 0.0059(13) 0.0208(14) -0.0047(11)
C4 0.0511(16) 0.0489(14) 0.0335(12) -0.0008(12) 0.0157(11) 0.0000(10)
C5 0.073(2) 0.0509(15) 0.0374(13) -0.0038(14) 0.0104(12) 0.0055(11)
C6 0.0441(14) 0.0347(12) 0.0321(11) 0.0013(10) 0.0085(9) -0.0021(9)
C7 0.0581(17) 0.0387(14) 0.0415(13) 0.0043(12) 0.0078(11) -0.0051(11)
C8 0.0431(15) 0.0423(14) 0.0402(13) 0.0018(11) 0.0022(11) -0.0044(10)

loop_
_atom_type_symbol
_atom_type_description
_atom_type_scat_dispersion_real
_atom_type_scat_dispersion_imag
_atom_type_scat_source
C C 0.0033 0.0016 'International Tables Vol C Tables 4.2.6.8 and 6.1.1.4'
H H 0.0000 0.0000 'International Tables Vol C Tables 4.2.6.8 and 6.1.1.4'
N N 0.0061 0.0033 'International Tables Vol C Tables 4.2.6.8 and 6.1.1.4'
O O 0.0106 0.0060 'International Tables Vol C Tables 4.2.6.8 and 6.1.1.4'

loop_
_geom_angle_atom_site_label_1
_geom_angle_atom_site_label_2
_geom_angle_atom_site_label_3
_geom_angle
C5 O1 H1 109.5
C1 N1 C2 111.63(17)
C1 N1 H1A 124.2
C2 N1 H1A 124.2
C1 N2 C4 128.64(17)
C1 N2 C3 110.34(16)
C4 N2 C3 120.52(16)
N1 C1 N2 110.11(18)
N1 C1 C6 122.39(18)
N2 C1 C6 127.49(18)
N1 C2 C3 103.34(18)
N1 C2 H2A 111.1
C3 C2 H2A 111.1
N1 C2 H2B 111.1
C3 C2 H2B 111.1
H2A C2 H2B 109.1
N2 C3 C2 104.19(17)
N2 C3 H3A 110.9
C2 C3 H3A 110.9
N2 C3 H3B 110.9
C2 C3 H3B 110.9
H3A C3 H3B 108.9
N2 C4 C5 113.16(19)
N2 C4 H4A 108.9
C5 C4 H4A 108.9
N2 C4 H4B 108.9
C5 C4 H4B 108.9
H4A C4 H4B 107.8
O1 C5 C4 112.52(19)
O1 C5 H5A 109.1
C4 C5 H5A 109.1
O1 C5 H5B 109.1
C4 C5 H5B 109.1
H5A C5 H5B 107.8
C7 C6 C8 116.48(18)
C7 C6 C1 125.25(18)
C8 C6 C1 118.23(18)
N3 C7 C6 177.9(2)
N4 C8 C6 179.1(3)

loop_
_geom_bond_atom_site_label_1
_geom_bond_atom_site_label_2
_geom_bond_distance
O1 C5 1.420(3)
O1 H1 0.8200
N1 C1 1.334(2)
N1 C2 1.444(3)
N1 H1A 0.8600
N2 C1 1.340(2)
N2 C4 1.452(2)
N2 C3 1.456(3)
N3 C7 1.147(3)
N4 C8 1.151(3)
C1 C6 1.414(3)
C2 C3 1.496(3)
C2 H2A 0.9700
C2 H2B 0.9700
C3 H3A 0.9700
C3 H3B 0.9700
C4 C5 1.508(3)
C4 H4A 0.9700
C4 H4B 0.9700
C5 H5A 0.9700
C5 H5B 0.9700
C6 C7 1.404(3)
C6 C8 1.407(3)

loop_
_geom_hbond_atom_site_label_D
_geom_hbond_atom_site_label_H
_geom_hbond_atom_site_label_A
_geom_hbond_site_symmetry_A
_geom_hbond_distance_DH
_geom_hbond_distance_HA
_geom_hbond_distance_DA
_geom_hbond_angle_DHA
O1 H1 N4 3_756 0.82 2.09 2.864(3) 156.9
N1 H1A O1 4_565 0.86 2.19 2.870(2) 136.2

loop_
_geom_torsion_atom_site_label_1
_geom_torsion_atom_site_label_2
_geom_torsion_atom_site_label_3
_geom_torsion_atom_site_label_4
_geom_torsion
C2 N1 C1 N2 -4.2(3)
C2 N1 C1 C6 174.9(2)
C4 N2 C1 N1 -171.5(2)
C3 N2 C1 N1 0.2(3)
C4 N2 C1 C6 9.4(4)
C3 N2 C1 C6 -178.8(2)
C1 N1 C2 C3 6.2(3)
C1 N2 C3 C2 3.6(3)
C4 N2 C3 C2 176.1(2)
N1 C2 C3 N2 -5.6(3)
C1 N2 C4 C5 76.5(3)
C3 N2 C4 C5 -94.5(2)
N2 C4 C5 O1 61.0(2)
N1 C1 C6 C7 -178.5(2)
N2 C1 C6 C7 0.4(4)
N1 C1 C6 C8 -0.7(3)
N2 C1 C6 C8 178.2(2)
C8 C6 C7 N3 -7(8)
C1 C6 C7 N3 171(7)
C7 C6 C8 N4 111(17)
C1 C6 C8 N4 -67(17)

loop_
_cod_related_entry_id
_cod_related_entry_database
_cod_related_entry_code
1 ChemSpider 8256482
